data_7720628
loop_
_publ_author_name
'Zhang, Chao'
'Wang, Tingwei'
'Li, Shaoqun'
'Lu, Zujia'
'Li, Cong'
'Xu, Meiqi'
'Zhao, Binshan'
'Yu, Qiyao'
'Zhang, Jianguo'

_publ_section_title
;
 Position-oriented <i>N</i>-methylation engineering: multidimensional
 regulation of energy-safety balance in energetic copper complexes.
;
_journal_issue 14
_journal_name_full 'Dalton transactions (Cambridge, England : 2003)'
_journal_page_first 5591
_journal_page_last 5601
_journal_paper_doi 10.1039/d6dt00365f
_journal_volume 55
_journal_year 2026
_chemical_formula_sum 'C12 H20 Cl2 Cu N8 O10'
_chemical_formula_weight 570.80
_space_group_IT_number 2
_space_group_name_Hall '-P 1'
_space_group_name_H-M_alt 'P -1'
_symmetry_cell_setting triclinic
_symmetry_space_group_name_H-M 'P -1'
_atom_sites_solution_hydrogens geom
_atom_sites_solution_primary direct
_atom_sites_solution_secondary difmap
_audit_creation_method SHELXL-97
_audit_update_record
;
2025-11-08 deposited with the CCDC.	2026-03-09 downloaded from the CCDC.
;
_cell_angle_alpha 99.585(3)
_cell_angle_beta 98.663(3)
_cell_angle_gamma 96.642(2)
_cell_formula_units_Z 1
_cell_length_a 7.5238(6)
_cell_length_b 7.7132(7)
_cell_length_c 9.2288(9)
_cell_measurement_reflns_used 973
_cell_measurement_temperature 293(2)
_cell_measurement_theta_max 28.404
_cell_measurement_theta_min 2.768
_cell_volume 516.60(8)
_computing_cell_refinement 'Bruker SMART'
_computing_data_collection 'Bruker SMART'
_computing_data_reduction 'Bruker SAINT'
_computing_molecular_graphics 'Bruker SHELXTL'
_computing_publication_material 'Bruker SHELXTL'
_computing_structure_refinement 'SHELXL-97 (Sheldrick, 1997)'
_computing_structure_solution 'SHELXS-97 (Sheldrick, 1990)'
_diffrn_ambient_temperature 293(2)
_diffrn_measured_fraction_theta_full 0.986
_diffrn_measured_fraction_theta_max 0.986
_diffrn_measurement_device_type 'CCD area detector'
_diffrn_measurement_method 'phi and omega scans'
_diffrn_radiation_monochromator graphite
_diffrn_radiation_source 'fine-focus sealed tube'
_diffrn_radiation_type MoK\a
_diffrn_radiation_wavelength 0.71073
_diffrn_reflns_av_R_equivalents 0.0282
_diffrn_reflns_av_sigmaI/netI 0.0718
_diffrn_reflns_limit_h_max 8
_diffrn_reflns_limit_h_min -8
_diffrn_reflns_limit_k_max 9
_diffrn_reflns_limit_k_min -7
_diffrn_reflns_limit_l_max 10
_diffrn_reflns_limit_l_min -10
_diffrn_reflns_number 2501
_diffrn_reflns_theta_full 25.02
_diffrn_reflns_theta_max 25.02
_diffrn_reflns_theta_min 2.27
_exptl_absorpt_coefficient_mu 1.388
_exptl_absorpt_correction_T_max 0.8737
_exptl_absorpt_correction_T_min 0.7057
_exptl_absorpt_correction_type multi-scan
_exptl_absorpt_process_details sadabs
_exptl_crystal_colour blue
_exptl_crystal_density_diffrn 1.835
_exptl_crystal_density_method 'not measured'
_exptl_crystal_description block
_exptl_crystal_F_000 291
_exptl_crystal_size_max 0.27
_exptl_crystal_size_mid 0.15
_exptl_crystal_size_min 0.10
_refine_diff_density_max 0.525
_refine_diff_density_min -1.362
_refine_diff_density_rms 0.116
_refine_ls_extinction_method none
_refine_ls_goodness_of_fit_ref 1.054
_refine_ls_hydrogen_treatment mixed
_refine_ls_matrix_type full
_refine_ls_number_parameters 153
_refine_ls_number_reflns 1784
_refine_ls_number_restraints 0
_refine_ls_restrained_S_all 1.054
_refine_ls_R_factor_all 0.0856
_refine_ls_R_factor_gt 0.0654
_refine_ls_shift/su_max 0.001
_refine_ls_shift/su_mean 0.000
_refine_ls_structure_factor_coef Fsqd
_refine_ls_weighting_details 'calc w=1/[\s^2^(Fo^2^)+(0.0712P)^2^+1.8526P] where P=(Fo^2^+2Fc^2^)/3'
_refine_ls_weighting_scheme calc
_refine_ls_wR_factor_gt 0.1582
_refine_ls_wR_factor_ref 0.1671
_reflns_number_gt 1319
_reflns_number_total 1784
_reflns_threshold_expression >2sigma(I)
_cod_data_source_file d6dt00365f2.cif
_cod_data_source_block 231104e
_cod_depositor_comments
;
The following automatic conversions were performed:

data item '_symmetry_cell_setting' value 'Triclinic' was changed to
'triclinic' in accordance with the
/home/data/users/saulius/crontab/automatic-downloads/rss-feeds/RSC/lib/dictionaries/cif_core.dic
dictionary named 'cif_core.dic' version 2.4.2 last updated on
2011-04-26.

Automatic conversion script
Id: cif_fix_values 8170 2020-07-09 18:12:32Z antanas 

 Adding full bibliography for 7720626--7720629.cif.
;
_cod_original_sg_symbol_H-M P-1
_cod_database_code 7720628

loop_
_symmetry_equiv_pos_as_xyz
'x, y, z'
'-x, -y, -z'

loop_
_atom_site_label
_atom_site_type_symbol
_atom_site_fract_x
_atom_site_fract_y
_atom_site_fract_z
_atom_site_U_iso_or_equiv
_atom_site_adp_type
_atom_site_occupancy
_atom_site_symmetry_multiplicity
_atom_site_calc_flag
_atom_site_refinement_flags
_atom_site_disorder_assembly
_atom_site_disorder_group
Cu1 Cu 0.0000 0.0000 0.0000 0.0308(4) Uani 1 2 d S . .
Cl1 Cl 0.6539(2) 0.7676(2) 0.13180(18) 0.0299(4) Uani 1 1 d . . .
N1 N -0.1382(7) 0.1986(6) -0.0325(6) 0.0246(12) Uani 1 1 d . . .
H1A H -0.1220 0.2332 -0.1186 0.029 Uiso 1 1 calc R . .
H1B H -0.2577 0.1653 -0.0360 0.029 Uiso 1 1 calc R . .
N2 N -0.0683(7) 0.3380(7) 0.0904(6) 0.0264(12) Uani 1 1 d . . .
H2 H -0.1116 0.4369 0.0996 0.032 Uiso 1 1 calc R . .
N3 N 0.1238(7) 0.6239(7) 0.2955(6) 0.0287(13) Uani 1 1 d . . .
N4 N 0.2086(7) 0.7227(7) 0.4267(6) 0.0276(12) Uani 1 1 d . . .
O1 O 0.1237(6) 0.1659(6) 0.1793(5) 0.0307(11) Uani 1 1 d . . .
O2 O 0.8071(7) 0.9065(7) 0.1750(6) 0.0466(14) Uani 1 1 d . . .
O3 O 0.7138(8) 0.6110(7) 0.0642(7) 0.0577(16) Uani 1 1 d . . .
O4 O 0.5263(8) 0.8158(9) 0.0239(7) 0.0622(17) Uani 1 1 d . . .
O5 O 0.5746(9) 0.7425(9) 0.2567(7) 0.0701(19) Uani 1 1 d . . .
C1 C 0.0657(8) 0.3113(8) 0.1905(7) 0.0241(14) Uani 1 1 d . . .
C2 C 0.1414(8) 0.4573(9) 0.3128(7) 0.0263(14) Uani 1 1 d . . .
C3 C 0.2372(9) 0.4531(9) 0.4522(7) 0.0301(15) Uani 1 1 d . . .
H3 H 0.2663 0.3531 0.4895 0.036 Uiso 1 1 calc R . .
C4 C 0.2804(9) 0.6265(9) 0.5237(7) 0.0272(14) Uani 1 1 d . . .
C5 C 0.3829(10) 0.7088(10) 0.6742(7) 0.0375(17) Uani 1 1 d . . .
H5A H 0.4943 0.7769 0.6649 0.056 Uiso 1 1 calc R . .
H5B H 0.4095 0.6175 0.7298 0.056 Uiso 1 1 calc R . .
H5C H 0.3112 0.7854 0.7255 0.056 Uiso 1 1 calc R . .
C6 C 0.2236(12) 0.9151(9) 0.4448(9) 0.049(2) Uani 1 1 d . . .
H6A H 0.2217 0.9650 0.5469 0.074 Uiso 1 1 calc R . .
H6B H 0.1235 0.9462 0.3815 0.074 Uiso 1 1 calc R . .
H6C H 0.3357 0.9610 0.4178 0.074 Uiso 1 1 calc R . .

loop_
_atom_site_aniso_label
_atom_site_aniso_U_11
_atom_site_aniso_U_22
_atom_site_aniso_U_33
_atom_site_aniso_U_23
_atom_site_aniso_U_13
_atom_site_aniso_U_12
Cu1 0.0326(7) 0.0215(7) 0.0337(7) -0.0001(5) -0.0036(5) 0.0044(5)
Cl1 0.0267(9) 0.0290(9) 0.0340(9) 0.0046(7) 0.0046(7) 0.0062(7)
N1 0.025(3) 0.022(3) 0.025(3) 0.007(2) -0.002(2) 0.002(2)
N2 0.029(3) 0.019(3) 0.028(3) 0.001(2) -0.002(2) 0.008(2)
N3 0.036(3) 0.021(3) 0.025(3) -0.002(2) 0.003(2) 0.000(2)
N4 0.033(3) 0.021(3) 0.024(3) -0.003(2) 0.000(2) 0.003(2)
O1 0.032(3) 0.024(2) 0.030(2) -0.0006(19) -0.007(2) 0.006(2)
O2 0.044(3) 0.038(3) 0.050(3) -0.007(2) 0.009(3) -0.009(3)
O3 0.056(4) 0.035(3) 0.079(4) -0.001(3) 0.003(3) 0.022(3)
O4 0.043(3) 0.079(4) 0.067(4) 0.023(3) -0.006(3) 0.025(3)
O5 0.081(5) 0.077(5) 0.055(4) 0.014(3) 0.031(3) -0.007(4)
C1 0.024(3) 0.024(3) 0.025(3) 0.004(3) 0.008(3) 0.003(3)
C2 0.025(3) 0.028(4) 0.022(3) 0.001(3) 0.001(3) -0.001(3)
C3 0.036(4) 0.030(4) 0.027(4) 0.009(3) 0.005(3) 0.010(3)
C4 0.026(3) 0.032(4) 0.024(3) 0.006(3) 0.003(3) 0.003(3)
C5 0.042(4) 0.046(4) 0.020(3) 0.000(3) 0.001(3) 0.002(4)
C6 0.063(5) 0.028(4) 0.046(5) -0.004(3) -0.010(4) 0.008(4)

loop_
_atom_type_symbol
_atom_type_description
_atom_type_scat_dispersion_real
_atom_type_scat_dispersion_imag
_atom_type_scat_source
C C 0.0033 0.0016 'International Tables Vol C Tables 4.2.6.8 and 6.1.1.4'
H H 0.0000 0.0000 'International Tables Vol C Tables 4.2.6.8 and 6.1.1.4'
N N 0.0061 0.0033 'International Tables Vol C Tables 4.2.6.8 and 6.1.1.4'
O O 0.0106 0.0060 'International Tables Vol C Tables 4.2.6.8 and 6.1.1.4'
Cl Cl 0.1484 0.1585 'International Tables Vol C Tables 4.2.6.8 and 6.1.1.4'
Cu Cu 0.3201 1.2651 'International Tables Vol C Tables 4.2.6.8 and 6.1.1.4'

loop_
_geom_angle_atom_site_label_1
_geom_angle_atom_site_label_2
_geom_angle_atom_site_label_3
_geom_angle
_geom_angle_site_symmetry_1
_geom_angle_site_symmetry_3
_geom_angle_publ_flag
O1 Cu1 O1 180.0(3) 2 . ?
O1 Cu1 N1 96.35(19) 2 . ?
O1 Cu1 N1 83.65(19) . . ?
O1 Cu1 N1 83.65(19) 2 2 ?
O1 Cu1 N1 96.35(19) . 2 ?
N1 Cu1 N1 180.0(2) . 2 ?
O4 Cl1 O5 109.8(4) . . ?
O4 Cl1 O3 107.5(4) . . ?
O5 Cl1 O3 112.1(4) . . ?
O4 Cl1 O2 108.9(4) . . ?
O5 Cl1 O2 110.0(4) . . ?
O3 Cl1 O2 108.4(3) . . ?
N2 N1 Cu1 105.7(3) . . ?
N2 N1 H1A 110.6 . . ?
Cu1 N1 H1A 110.6 . . ?
N2 N1 H1B 110.6 . . ?
Cu1 N1 H1B 110.6 . . ?
H1A N1 H1B 108.7 . . ?
C1 N2 N1 117.8(5) . . ?
C1 N2 H2 121.1 . . ?
N1 N2 H2 121.1 . . ?
C2 N3 N4 103.5(5) . . ?
N3 N4 C4 113.5(5) . . ?
N3 N4 C6 118.4(5) . . ?
C4 N4 C6 127.9(6) . . ?
C1 O1 Cu1 111.9(4) . . ?
O1 C1 N2 120.8(6) . . ?
O1 C1 C2 121.7(6) . . ?
N2 C1 C2 117.4(6) . . ?
N3 C2 C3 111.6(6) . . ?
N3 C2 C1 119.2(5) . . ?
C3 C2 C1 129.1(6) . . ?
C4 C3 C2 105.7(6) . . ?
C4 C3 H3 127.1 . . ?
C2 C3 H3 127.1 . . ?
N4 C4 C3 105.7(6) . . ?
N4 C4 C5 122.6(6) . . ?
C3 C4 C5 131.8(6) . . ?
C4 C5 H5A 109.5 . . ?
C4 C5 H5B 109.5 . . ?
H5A C5 H5B 109.5 . . ?
C4 C5 H5C 109.5 . . ?
H5A C5 H5C 109.5 . . ?
H5B C5 H5C 109.5 . . ?
N4 C6 H6A 109.5 . . ?
N4 C6 H6B 109.5 . . ?
H6A C6 H6B 109.5 . . ?
N4 C6 H6C 109.5 . . ?
H6A C6 H6C 109.5 . . ?
H6B C6 H6C 109.5 . . ?

loop_
_geom_bond_atom_site_label_1
_geom_bond_atom_site_label_2
_geom_bond_distance
_geom_bond_site_symmetry_2
_geom_bond_publ_flag
Cu1 O1 1.949(4) 2 ?
Cu1 O1 1.949(4) . ?
Cu1 N1 1.986(5) . ?
Cu1 N1 1.986(5) 2 ?
Cl1 O4 1.404(5) . ?
Cl1 O5 1.406(6) . ?
Cl1 O3 1.418(5) . ?
Cl1 O2 1.439(5) . ?
N1 N2 1.415(7) . ?
N1 H1A 0.9000 . ?
N1 H1B 0.9000 . ?
N2 C1 1.320(8) . ?
N2 H2 0.8600 . ?
N3 C2 1.341(8) . ?
N3 N4 1.342(7) . ?
N4 C4 1.347(8) . ?
N4 C6 1.454(9) . ?
O1 C1 1.244(7) . ?
C1 C2 1.450(9) . ?
C2 C3 1.384(9) . ?
C3 C4 1.368(9) . ?
C3 H3 0.9300 . ?
C4 C5 1.482(9) . ?
C5 H5A 0.9600 . ?
C5 H5B 0.9600 . ?
C5 H5C 0.9600 . ?
C6 H6A 0.9600 . ?
C6 H6B 0.9600 . ?
C6 H6C 0.9600 . ?

loop_
_geom_torsion_atom_site_label_1
_geom_torsion_atom_site_label_2
_geom_torsion_atom_site_label_3
_geom_torsion_atom_site_label_4
_geom_torsion
_geom_torsion_site_symmetry_1
_geom_torsion_site_symmetry_2
_geom_torsion_site_symmetry_3
_geom_torsion_site_symmetry_4
_geom_torsion_publ_flag
O1 Cu1 N1 N2 179.6(4) 2 . . . ?
O1 Cu1 N1 N2 -0.4(4) . . . . ?
N1 Cu1 N1 N2 2(100) 2 . . . ?
Cu1 N1 N2 C1 1.6(6) . . . . ?
C2 N3 N4 C4 1.0(7) . . . . ?
C2 N3 N4 C6 177.0(6) . . . . ?
O1 Cu1 O1 C1 163(100) 2 . . . ?
N1 Cu1 O1 C1 -0.7(4) . . . . ?
N1 Cu1 O1 C1 179.3(4) 2 . . . ?
Cu1 O1 C1 N2 1.9(7) . . . . ?
Cu1 O1 C1 C2 -178.1(5) . . . . ?
N1 N2 C1 O1 -2.5(9) . . . . ?
N1 N2 C1 C2 177.6(5) . . . . ?
N4 N3 C2 C3 -0.6(7) . . . . ?
N4 N3 C2 C1 -179.5(5) . . . . ?
O1 C1 C2 N3 156.6(6) . . . . ?
N2 C1 C2 N3 -23.4(9) . . . . ?
O1 C1 C2 C3 -22.1(11) . . . . ?
N2 C1 C2 C3 157.9(6) . . . . ?
N3 C2 C3 C4 0.0(8) . . . . ?
C1 C2 C3 C4 178.8(6) . . . . ?
N3 N4 C4 C3 -1.0(7) . . . . ?
C6 N4 C4 C3 -176.5(7) . . . . ?
N3 N4 C4 C5 178.9(6) . . . . ?
C6 N4 C4 C5 3.4(11) . . . . ?
C2 C3 C4 N4 0.6(7) . . . . ?
C2 C3 C4 C5 -179.3(7) . . . . ?
